data_1008479
loop_
_publ_author_name
'Nicolopoulos, S'
'Vincent, H'
'Anne, M'
'Joubert, J C'

_publ_section_title
;
Variation in crystal structure, ionic conductivity and magnetic
properties with the water uptake of a new hydrated sodium $-beta"
ferrite
;
_journal_coden_ASTM JSSCBI
_journal_name_full 'Journal of Solid State Chemistry'
_journal_page_first 298
_journal_page_last 307
_journal_paper_doi 10.1016/0022-4596(90)90032-S
_journal_volume 87
_journal_year 1990
_chemical_formula_structural 'Fe9.96 Na1.61 Zn0.99 H0.53 O17 (H2 O)0.97'
_chemical_formula_sum 'Fe9.96 H2.47 Na1.61 O17.97 Zn0.99'
_chemical_name_systematic
;
Iron(III) sodium zinc hydrogen oxide hydrate (10/1.6/1/0.5/17/1)
;
_space_group_IT_number 166
_symmetry_cell_setting trigonal
_symmetry_space_group_name_Hall '-R 3 2"'
_symmetry_space_group_name_H-M 'R -3 m :H'
_cell_angle_alpha 90
_cell_angle_beta 90
_cell_angle_gamma 120
_cell_formula_units_Z 3
_cell_length_a 5.9401(1)
_cell_length_b 5.9401(1)
_cell_length_c 35.731(12)
_cell_volume 1091.9
_refine_ls_R_factor_all 0.037
_cod_original_sg_symbol_H-M 'R -3 m H'
_cod_original_formula_sum 'H2.47 Fe9.96 Na1.61 O17.97 Zn.99'
_cod_database_code 1008479

loop_
_symmetry_equiv_pos_as_xyz
x,y,z
-y,x-y,z
y-x,-x,z
-y,-x,z
x,x-y,z
y-x,y,z
-x,-y,-z
y,y-x,-z
x-y,x,-z
y,x,-z
-x,y-x,-z
x-y,-y,-z
1/3+x,2/3+y,2/3+z
2/3+x,1/3+y,1/3+z
1/3-y,2/3+x-y,2/3+z
2/3-y,1/3+x-y,1/3+z
1/3-x+y,2/3-x,2/3+z
2/3-x+y,1/3-x,1/3+z
1/3-y,2/3-x,2/3+z
2/3-y,1/3-x,1/3+z
1/3+x,2/3+x-y,2/3+z
2/3+x,1/3+x-y,1/3+z
1/3-x+y,2/3+y,2/3+z
2/3-x+y,1/3+y,1/3+z
1/3-x,2/3-y,2/3-z
2/3-x,1/3-y,1/3-z
1/3+y,2/3-x+y,2/3-z
2/3+y,1/3-x+y,1/3-z
1/3+x-y,2/3+x,2/3-z
2/3+x-y,1/3+x,1/3-z
1/3+y,2/3+x,2/3-z
2/3+y,1/3+x,1/3-z
1/3-x,2/3-x+y,2/3-z
2/3-x,1/3-x+y,1/3-z
1/3+x-y,2/3-y,2/3-z
2/3+x-y,1/3-y,1/3-z

loop_
_atom_site_aniso_label
_atom_site_aniso_U_11
_atom_site_aniso_U_12
_atom_site_aniso_U_13
_atom_site_aniso_U_22
_atom_site_aniso_U_23
_atom_site_aniso_U_33
Fe1 0.00446(9) 0.00231(14) 0.00031(12) 0.00446(9) -0.00031(12) 0.00607(19)
Fe2 0.00386(27) 0.00193(14) 0. 0.00386(27) 0. 0.00315(38)
Fe3 0.00431(28) 0.00216(14) 0. 0.00431(28) 0. 0.00257(35)
Fe4 0.00399(40) 0.00199(20) 0. 0.00399(40) 0. 0.00254(53)
O1 0.00923(66) 0.00477(87) -0.00038(63) 0.00923(66) 0.00038(63) 0.00387(105)
O2 0.00530(52) 0.00248(73) 0.00124(60) 0.00530(52) -0.00124(60) 0.00584(98)
O3 0.00063(131) 0.00032(65) 0. 0.00063(131) 0. 0.00791(206)
O4 0.00803(160) 0.00402(80) 0. 0.00803(160) 0. 0.00775(233)
Zn1 0.00386(27) 0.00193(14) 0. 0.00386(27) 0. 0.00315(38)

loop_
_atom_site_label
_atom_site_type_symbol
_atom_site_symmetry_multiplicity
_atom_site_Wyckoff_symbol
_atom_site_fract_x
_atom_site_fract_y
_atom_site_fract_z
_atom_site_occupancy
_atom_site_attached_hydrogens
_atom_site_calc_flag
Fe1 Fe3+ 18 h 0.16949(9) 0.83051(9) 0.93028(2) 0.999(1) 0 d
Fe2 Fe3+ 6 c 0. 0. 0.35066(3) 0.495(3) 0 d
Fe3 Fe3+ 6 c 0. 0. 0.44981(3) 0.990(6) 0 d
Fe4 Fe3+ 3 a 0. 0. 0. 0.996(12) 0 d
O1 O2- 18 h 0.15482(42) 0.84518(42) 0.03398(9) 0.984(12) 0 d
O2 O2- 18 h 0.16413(44) 0.83587(44) 0.23612(9) 0.984(11) 0 d
O3 O2- 6 c 0. 0. 0.29680(16) 0.990(18) 0 d
O4 O2- 6 c 0. 0. 0.09631(18) 0.990(18) 0 d
O5 O2- 18 h 0.02269(175) 0.97731(175) 0.49851(124) 0.237(9) 0 d
O6 O2- 9 d 0.5 0.5 0.5 0.160(2) 0 d
O7 O2- 18 h 0.7332(14) 0.2668(14) 0.16322(50) 0.050(6) 0 d
Na1 Na1+ 18 h 0.7538(29) 0.2462(29) 0.16740(54) 0.118(7) 0 d
Na2 Na1+ 6 c 0. 0. 0.17254(72) 0.450(18) 0 d
Zn1 Zn2+ 6 c 0. 0. 0.35066(3) 0.495(3) 0 d
H1 H1+ 36 i -1. -1. -1. 0.206 0 dum

loop_
_atom_type_symbol
_atom_type_oxidation_number
Fe3+ 3.000
O2- -2.000
Na1+ 1.000
Zn2+ 2.000
H1+ 1.000
